data_4060859
loop_
_publ_author_name
'Bernskoetter, Wesley H.'
'Pool, Jaime A.'
'Lobkovsky, Emil'
'Chirik, Paul J.'

_publ_section_title
;
 Carbon--Hydrogen Bond Activation with a Cyclometalated Zirconocene
 Hydride: Mechanistic Differences between Arene and Alkane
 Reductive Elimination
;
_journal_coden_ASTM ORGND7
_journal_issue 5
_journal_name_full Organometallics
_journal_page_first 1092
_journal_page_last 1100
_journal_paper_doi 10.1021/om0508379
_journal_volume 25
_journal_year 2006
_chemical_formula_moiety 'C44 H86 O Si8 Zr2'
_chemical_formula_sum 'C22 H43 O0.5 Si4 Zr'
_chemical_formula_weight 519.14
_space_group_IT_number 14
_symmetry_cell_setting monoclinic
_symmetry_space_group_name_Hall '-P 2yn'
_symmetry_space_group_name_H-M 'P 1 21/n 1'
_cell_angle_alpha 90.00
_cell_angle_beta 99.467(1)
_cell_angle_gamma 90.00
_cell_formula_units_Z 4
_cell_length_a 11.9803(4)
_cell_length_b 15.6603(5)
_cell_length_c 15.3767(6)
_cell_measurement_temperature 173(2)
_cell_volume 2845.61(17)
_diffrn_ambient_temperature 173(2)
_exptl_crystal_density_diffrn 1.212
_cod_duplicate_entry 4074729
_cod_depositor_comments
;
The following automatic conversions were performed:
'_symmetry_cell_setting' value 'Monoclinic' changed to 'monoclinic'
according to '/home/saulius/struct/CIF-dictionaries/cif_core.dic'
dictionary named 'cif_core.dic' version 2.4.1 from 2010-06-29.

Automatic conversion script
Id: cif_fix_enum 1527 2010-12-29 10:47:43Z saulius 
;
_cod_original_sg_symbol_H-M 'P 21/n'
_cod_original_formula_sum 'C22 H43 O0.50 Si4 Zr'
_cod_database_code 4060859

loop_
_symmetry_equiv_pos_as_xyz
'x, y, z'
'-x+1/2, y+1/2, -z+1/2'
'-x, -y, -z'
'x-1/2, -y-1/2, z-1/2'

loop_
_atom_site_label
_atom_site_type_symbol
_atom_site_fract_x
_atom_site_fract_y
_atom_site_fract_z
_atom_site_U_iso_or_equiv
_atom_site_adp_type
_atom_site_occupancy
_atom_site_symmetry_multiplicity
_atom_site_calc_flag
_atom_site_refinement_flags
_atom_site_disorder_assembly
_atom_site_disorder_group
Zr1 Zr 0.094731(15) 0.920649(13) 0.069409(13) 0.03086(7) Uani 1 1 d . . .
H1M H 0.135(4) 1.019(3) 0.136(3) 0.042(13) Uiso 0.50 1 d P . .
H2M H 0.031(5) 0.852(4) -0.027(4) 0.072(18) Uiso 0.50 1 d P . .
Si1 Si 0.23538(6) 0.73287(4) -0.06214(5) 0.04377(16) Uani 1 1 d . . .
Si2 Si 0.41074(4) 0.99735(4) 0.18338(4) 0.02986(12) Uani 1 1 d . . .
Si3 Si 0.02756(5) 1.00617(4) 0.30284(4) 0.03413(13) Uani 1 1 d . . .
Si4 Si -0.14879(5) 0.74154(4) 0.04978(4) 0.03207(13) Uani 1 1 d . . .
O1 O 0.0147(3) 1.0207(2) 0.0191(2) 0.0367(8) Uani 0.50 1 d P . .
C1 C 0.30936(16) 0.94458(13) 0.09427(13) 0.0285(4) Uani 1 1 d . . .
C2 C 0.26264(16) 0.98258(13) 0.01173(13) 0.0268(4) Uani 1 1 d . . .
H2 H 0.259(2) 1.0404(16) -0.0008(15) 0.035(6) Uiso 1 1 d . . .
C3 C 0.21979(18) 0.91881(13) -0.04716(13) 0.0312(4) Uani 1 1 d . . .
H3 H 0.182(2) 0.9291(15) -0.1034(17) 0.040(7) Uiso 1 1 d . . .
C4 C 0.23656(19) 0.83746(13) -0.00449(14) 0.0360(4) Uani 1 1 d . . .
C5 C 0.29355(16) 0.85566(13) 0.08219(13) 0.0299(4) Uani 1 1 d . . .
H5 H 0.3198(19) 0.8115(14) 0.1263(14) 0.031(6) Uiso 1 1 d . . .
C6 C -0.04331(16) 0.81200(13) 0.11909(12) 0.0288(4) Uani 1 1 d . . .
C7 C 0.06823(17) 0.78921(13) 0.16100(13) 0.0307(4) Uani 1 1 d . . .
H7 H 0.1046(19) 0.7412(14) 0.1474(14) 0.029(6) Uiso 1 1 d . . .
C8 C 0.11062(17) 0.85274(13) 0.22124(13) 0.0320(4) Uani 1 1 d . . .
H8 H 0.182(2) 0.8514(14) 0.2562(14) 0.033(6) Uiso 1 1 d . . .
C9 C 0.02805(17) 0.91856(13) 0.22005(13) 0.0307(4) Uani 1 1 d . . .
C10 C -0.06587(16) 0.89126(13) 0.15687(12) 0.0283(4) Uani 1 1 d . . .
H10 H -0.134(2) 0.9214(13) 0.1422(15) 0.026(6) Uiso 1 1 d . . .
C11 C 0.1751(2) 0.64362(16) -0.00444(19) 0.0550(7) Uani 1 1 d . . .
H11A H 0.2143 0.6404 0.0567 0.082 Uiso 1 1 calc R . .
H11B H 0.1852 0.5897 -0.0346 0.082 Uiso 1 1 calc R . .
H11C H 0.0943 0.6538 -0.0050 0.082 Uiso 1 1 calc R . .
C12 C 0.1541(3) 0.74121(19) -0.17564(18) 0.0707(9) Uani 1 1 d . . .
H12A H 0.0762 0.7586 -0.1728 0.106 Uiso 1 1 calc R . .
H12B H 0.1536 0.6856 -0.2050 0.106 Uiso 1 1 calc R . .
H12C H 0.1896 0.7838 -0.2090 0.106 Uiso 1 1 calc R . .
C13 C 0.3866(3) 0.7089(2) -0.0651(3) 0.0995(16) Uani 1 1 d . . .
H13A H 0.4158 0.7491 -0.1047 0.149 Uiso 1 1 calc R . .
H13B H 0.3936 0.6505 -0.0864 0.149 Uiso 1 1 calc R . .
H13C H 0.4304 0.7144 -0.0056 0.149 Uiso 1 1 calc R . .
C14 C 0.5548(2) 0.9680(2) 0.1634(2) 0.0558(7) Uani 1 1 d . . .
H14A H 0.5661 0.9898 0.1057 0.084 Uiso 1 1 calc R . .
H14B H 0.5628 0.9058 0.1643 0.084 Uiso 1 1 calc R . .
H14C H 0.6116 0.9931 0.2095 0.084 Uiso 1 1 calc R . .
C15 C 0.3946(2) 0.95795(17) 0.29461(15) 0.0465(6) Uani 1 1 d . . .
H15A H 0.4581 0.9784 0.3381 0.070 Uiso 1 1 calc R . .
H15B H 0.3938 0.8954 0.2945 0.070 Uiso 1 1 calc R . .
H15C H 0.3234 0.9793 0.3099 0.070 Uiso 1 1 calc R . .
C16 C 0.3958(2) 1.11510(15) 0.17539(17) 0.0467(6) Uani 1 1 d . . .
H16A H 0.3204 1.1316 0.1862 0.070 Uiso 1 1 calc R . .
H16B H 0.4057 1.1338 0.1163 0.070 Uiso 1 1 calc R . .
H16C H 0.4534 1.1421 0.2195 0.070 Uiso 1 1 calc R . .
C17 C 0.1077(2) 0.96718(16) 0.40996(14) 0.0428(5) Uani 1 1 d . . .
H17A H 0.0744 0.9135 0.4262 0.064 Uiso 1 1 calc R . .
H17B H 0.1039 1.0100 0.4559 0.064 Uiso 1 1 calc R . .
H17C H 0.1869 0.9575 0.4040 0.064 Uiso 1 1 calc R . .
C18 C -0.1222(2) 1.02716(17) 0.31541(16) 0.0458(5) Uani 1 1 d . . .
H18A H -0.1583 0.9735 0.3282 0.069 Uiso 1 1 calc R . .
H18B H -0.1631 1.0516 0.2606 0.069 Uiso 1 1 calc R . .
H18C H -0.1239 1.0674 0.3640 0.069 Uiso 1 1 calc R . .
C19 C 0.0914(3) 1.10887(18) 0.2736(2) 0.0595(7) Uani 1 1 d . . .
H19A H 0.0781 1.1532 0.3157 0.089 Uiso 1 1 calc R . .
H19B H 0.0565 1.1260 0.2140 0.089 Uiso 1 1 calc R . .
H19C H 0.1730 1.1013 0.2757 0.089 Uiso 1 1 calc R . .
C20 C -0.29341(19) 0.76985(16) 0.07122(16) 0.0435(5) Uani 1 1 d . . .
H20A H -0.3103 0.8293 0.0539 0.065 Uiso 1 1 calc R . .
H20B H -0.2964 0.7629 0.1341 0.065 Uiso 1 1 calc R . .
H20C H -0.3493 0.7322 0.0368 0.065 Uiso 1 1 calc R . .
C21 C -0.1471(2) 0.7520(2) -0.07017(15) 0.0572(7) Uani 1 1 d . . .
H21A H -0.0773 0.7268 -0.0842 0.086 Uiso 1 1 calc R . .
H21B H -0.1504 0.8126 -0.0865 0.086 Uiso 1 1 calc R . .
H21C H -0.2126 0.7222 -0.1032 0.086 Uiso 1 1 calc R . .
C22 C -0.1188(2) 0.62941(16) 0.08577(19) 0.0530(7) Uani 1 1 d . . .
H22A H -0.1735 0.5913 0.0508 0.080 Uiso 1 1 calc R . .
H22B H -0.1249 0.6239 0.1483 0.080 Uiso 1 1 calc R . .
H22C H -0.0420 0.6140 0.0772 0.080 Uiso 1 1 calc R . .

loop_
_atom_site_aniso_label
_atom_site_aniso_U_11
_atom_site_aniso_U_22
_atom_site_aniso_U_33
_atom_site_aniso_U_23
_atom_site_aniso_U_13
_atom_site_aniso_U_12
Zr1 0.02384(10) 0.03312(11) 0.03641(11) 0.01481(8) 0.00731(7) 0.00443(7)
Si1 0.0403(3) 0.0308(3) 0.0587(4) -0.0159(3) 0.0038(3) 0.0060(3)
Si2 0.0234(3) 0.0320(3) 0.0328(3) -0.0004(2) 0.0004(2) -0.0018(2)
Si3 0.0339(3) 0.0335(3) 0.0336(3) 0.0035(2) 0.0016(2) -0.0067(2)
Si4 0.0304(3) 0.0341(3) 0.0300(3) -0.0003(2) 0.0002(2) 0.0007(2)
O1 0.0269(17) 0.045(2) 0.040(2) 0.0220(14) 0.0104(15) 0.0127(15)
C1 0.0238(9) 0.0280(9) 0.0329(10) 0.0009(7) 0.0017(7) -0.0001(7)
C2 0.0242(9) 0.0264(9) 0.0307(9) 0.0028(7) 0.0072(7) -0.0013(7)
C3 0.0320(10) 0.0353(11) 0.0265(9) -0.0013(8) 0.0059(8) 0.0056(8)
C4 0.0386(11) 0.0279(10) 0.0394(11) -0.0057(8) -0.0001(9) 0.0071(8)
C5 0.0247(9) 0.0268(9) 0.0372(10) 0.0024(8) 0.0022(7) 0.0053(7)
C6 0.0274(9) 0.0329(10) 0.0259(9) 0.0073(7) 0.0042(7) -0.0027(8)
C7 0.0314(10) 0.0280(10) 0.0323(10) 0.0098(8) 0.0042(8) 0.0017(8)
C8 0.0287(10) 0.0342(10) 0.0303(9) 0.0101(8) -0.0033(8) -0.0032(8)
C9 0.0294(10) 0.0326(10) 0.0286(9) 0.0079(7) 0.0008(7) -0.0052(8)
C10 0.0254(9) 0.0327(10) 0.0265(9) 0.0083(7) 0.0032(7) -0.0022(8)
C11 0.0592(16) 0.0341(12) 0.0676(17) -0.0062(11) -0.0012(13) 0.0090(11)
C12 0.115(3) 0.0534(17) 0.0428(15) -0.0157(12) 0.0112(16) -0.0005(17)
C13 0.0515(18) 0.062(2) 0.191(5) -0.053(2) 0.037(2) 0.0002(16)
C14 0.0288(11) 0.0729(19) 0.0655(17) -0.0022(14) 0.0075(11) 0.0031(12)
C15 0.0430(13) 0.0585(15) 0.0351(11) 0.0040(10) -0.0021(9) -0.0137(11)
C16 0.0484(14) 0.0362(12) 0.0507(13) -0.0044(10) -0.0058(11) -0.0071(10)
C17 0.0416(12) 0.0520(14) 0.0325(11) 0.0024(10) -0.0006(9) -0.0097(11)
C18 0.0428(13) 0.0513(14) 0.0428(12) -0.0024(11) 0.0059(10) 0.0034(11)
C19 0.0637(18) 0.0436(14) 0.0697(18) 0.0119(13) 0.0068(14) -0.0154(13)
C20 0.0322(11) 0.0500(14) 0.0482(13) -0.0051(10) 0.0066(9) -0.0049(10)
C21 0.0604(16) 0.078(2) 0.0324(12) -0.0066(12) 0.0050(11) 0.0227(15)
C22 0.0460(14) 0.0370(13) 0.0697(17) 0.0045(12) -0.0096(12) -0.0055(11)

loop_
_geom_bond_atom_site_label_1
_geom_bond_atom_site_label_2
_geom_bond_distance
_geom_bond_site_symmetry_2
_geom_bond_publ_flag
Zr1 O1 1.931(3) . ?
Zr1 O1 1.957(3) 3_575 ?
Zr1 C3 2.518(2) . ?
Zr1 C2 2.5221(19) . ?
Zr1 C7 2.5433(19) . ?
Zr1 C8 2.5439(19) . ?
Zr1 C4 2.552(2) . ?
Zr1 C10 2.5639(19) . ?
Zr1 C1 2.5642(19) . ?
Zr1 C5 2.5679(19) . ?
Zr1 C9 2.572(2) . ?
Zr1 C6 2.5747(19) . ?
Si1 C12 1.858(3) . ?
Si1 C13 1.859(3) . ?
Si1 C4 1.861(2) . ?
Si1 C11 1.863(3) . ?
Si2 C16 1.855(2) . ?
Si2 C15 1.858(2) . ?
Si2 C14 1.860(2) . ?
Si2 C1 1.868(2) . ?
Si3 C18 1.865(3) . ?
Si3 C19 1.867(3) . ?
Si3 C17 1.868(2) . ?
Si3 C9 1.872(2) . ?
Si4 C21 1.855(2) . ?
Si4 C22 1.858(3) . ?
Si4 C20 1.869(2) . ?
Si4 C6 1.873(2) . ?
O1 O1 0.906(6) 3_575 ?
O1 Zr1 1.957(3) 3_575 ?
C1 C5 1.414(3) . ?
C1 C2 1.430(3) . ?
C2 C3 1.388(3) . ?
C3 C4 1.432(3) . ?
C4 C5 1.423(3) . ?
C6 C10 1.415(3) . ?
C6 C7 1.430(3) . ?
C7 C8 1.397(3) . ?
C8 C9 1.427(3) . ?
C9 C10 1.426(3) . ?
